data_7040613
loop_
_publ_author_name
'Marmier, Mathieu'
'Cecot, Giacomo'
'Vologzhanina, Anna V.'
'Bila, Jos\'e L'
'Zivkovic, Ivica'
'Ronnow, Henrik M.'
'Nafradi, Balint'
'Solari, Euro'
'Pattison, Philip'
'Scopelliti, Rosario'
'Severin, Kay'

_publ_section_title
;
 Dinuclear clathrochelate complexes with pendent cyano groups as
 metalloligands.
;
_journal_issue 39
_journal_name_full 'Dalton transactions (Cambridge, England : 2003)'
_journal_page_first 15507
_journal_page_last 15516
_journal_paper_doi 10.1039/c6dt02758j
_journal_volume 45
_journal_year 2016
_chemical_formula_moiety 'C51 H51 Ag B2 Co2 N8 O10, 1.25(C H4 O), 1.5(C H3 N O2)'
_chemical_formula_sum 'C53.75 H60.5 Ag B2 Co2 N9.5 O14.25'
_chemical_formula_weight 1314.96
_chemical_name_systematic
;
 ?
;
_space_group_crystal_system monoclinic
_space_group_IT_number 14
_space_group_name_Hall '-P 2ybc'
_space_group_name_H-M_alt 'P 1 21/c 1'
_symmetry_space_group_name_Hall '-P 2ybc'
_symmetry_space_group_name_H-M 'P 1 21/c 1'
_atom_sites_solution_hydrogens mixed
_audit_creation_date 2016-03-17
_audit_creation_method
;
Olex2 1.2
(compiled 2016.02.19 svn.r3266 for OlexSys, GUI svn.r5155)
;
_audit_update_record
;
2016-05-20 deposited with the CCDC.
2016-08-26 downloaded from the CCDC.
;
_cell_angle_alpha 90
_cell_angle_beta 97.324(7)
_cell_angle_gamma 90
_cell_formula_units_Z 4
_cell_length_a 12.3035(11)
_cell_length_b 19.295(4)
_cell_length_c 27.164(3)
_cell_measurement_reflns_used 2135
_cell_measurement_temperature 100
_cell_measurement_theta_max 26.48
_cell_measurement_theta_min 3.15
_cell_volume 6396.0(16)
_computing_cell_refinement 'Bruker XSCANS'
_computing_data_collection 'Bruker XSCANS'
_computing_data_reduction 'Bruker SHELXTL'
_computing_molecular_graphics 'Olex2 (Dolomanov et al., 2009)'
_computing_publication_material 'Olex2 (Dolomanov et al., 2009)'
_computing_structure_refinement 'SHELXL (Sheldrick, 2015a)'
_computing_structure_solution 'SHELXT (Sheldrick, 2015b)''
_diffrn_ambient_temperature 100
_diffrn_measured_fraction_theta_full 0.992
_diffrn_measured_fraction_theta_max 0.993
_diffrn_measurement_device_type 'Bruker P4'
_diffrn_measurement_method '\w scans'
_diffrn_radiation_monochromator graphite
_diffrn_radiation_type MoK\a
_diffrn_radiation_wavelength 0.71073
_diffrn_reflns_av_R_equivalents 0.0305
_diffrn_reflns_av_unetI/netI 0.0229
_diffrn_reflns_Laue_measured_fraction_full 0.992
_diffrn_reflns_Laue_measured_fraction_max 0.993
_diffrn_reflns_limit_h_max 17
_diffrn_reflns_limit_h_min -17
_diffrn_reflns_limit_k_max 27
_diffrn_reflns_limit_k_min -25
_diffrn_reflns_limit_l_max 38
_diffrn_reflns_limit_l_min -38
_diffrn_reflns_number 106504
_diffrn_reflns_point_group_measured_fraction_full 0.992
_diffrn_reflns_point_group_measured_fraction_max 0.993
_diffrn_reflns_theta_full 26.000
_diffrn_reflns_theta_max 30.000
_diffrn_reflns_theta_min 3.099
_exptl_absorpt_coefficient_mu 0.882
_exptl_absorpt_correction_T_max 0.7460
_exptl_absorpt_correction_T_min 0.6410
_exptl_absorpt_correction_type multi-scan
_exptl_absorpt_process_details
;
SADABS-2008/1 (Bruker,2008) was used for absorption correction.
wR2(int) was 0.0628 before and 0.0542 after correction.
The Ratio of minimum to maximum transmission is 0.8592.
The \l/2 correction factor is 0.0015.
;
_exptl_crystal_colour orange
_exptl_crystal_colour_primary orange
_exptl_crystal_density_diffrn 1.366
_exptl_crystal_description needle
_exptl_crystal_F_000 2698
_exptl_crystal_size_max 0.70
_exptl_crystal_size_mid 0.20
_exptl_crystal_size_min 0.10
_refine_diff_density_max 3.108
_refine_diff_density_min -2.109
_refine_diff_density_rms 0.119
_refine_ls_extinction_method none
_refine_ls_goodness_of_fit_ref 1.055
_refine_ls_hydrogen_treatment mixed
_refine_ls_matrix_type full
_refine_ls_number_parameters 815
_refine_ls_number_reflns 18526
_refine_ls_number_restraints 48
_refine_ls_restrained_S_all 1.071
_refine_ls_R_factor_all 0.0827
_refine_ls_R_factor_gt 0.0646
_refine_ls_shift/su_max 0.008
_refine_ls_shift/su_mean 0.000
_refine_ls_structure_factor_coef Fsqd
_refine_ls_weighting_details 'w=1/[\s^2^(Fo^2^)+(0.0250P)^2^+33.2804P] where P=(Fo^2^+2Fc^2^)/3'
_refine_ls_weighting_scheme calc
_refine_ls_wR_factor_gt 0.1402
_refine_ls_wR_factor_ref 0.1523
_reflns_Friedel_coverage 0.000
_reflns_number_gt 14988
_reflns_number_total 18526
_reflns_threshold_expression 'I > 2\s(I)'
_cod_data_source_file c6dt02758j2.cif
_cod_data_source_block 11
_cod_depositor_comments
;Adding full bibliography for 7040612--7040615.cif.

 Adding full bibliography for 7040612--7040615.cif.
;
_cod_original_cell_volume 6395.9(15)
_cod_original_formula_sum 'C53.75 H60.50 Ag B2 Co2 N9.50 O14.25'
_cod_database_code 7040613
_shelxl_version_number 2014-3
_shelx_space_group_comment
;
The symmetry employed for this shelxl refinement is uniquely defined
by the following loop, which should always be used as a source of
symmetry information in preference to the above space-group names.
They are only intended as comments.
;
_olex2_refinement_description
;
1. Fixed Uiso
 At 1.2 times of:
  All C(H) groups
 At 1.5 times of:
  All C(H,H,H) groups, All C(H,H,H,H,H,H) groups, All O(H) groups
2. Restrained distances
 O10-H10
 0.87 with sigma of 0.01
 O7S-C5S
 1.47 with sigma of 0.02
 O6S-C4S
 1.47 with sigma of 0.02
 C51-H10
 1.924044 with sigma of 0.02
 Ag1-H10
 3.227168 with sigma of 0.02
 O5S-N2S \\sim O4S-N2S
 with sigma of 0.02
3. Uiso/Uaniso restraints and constraints
Uanis(O1S) \\sim Ueq, Uanis(C1S) \\sim Ueq: with sigma of 0.004 and sigma for
terminal atoms of 0.004
Uanis(C35) \\sim Ueq, Uanis(C34) \\sim Ueq: with sigma of 0.008 and sigma for
terminal atoms of 0.008
Uanis(O4S) \\sim Ueq, Uanis(N2S) \\sim Ueq, Uanis(O5S) \\sim Ueq: with sigma of
0.005 and sigma for terminal atoms of 0.005
Uanis(O7S) = Uanis(C5S) = Uanis(O6S) = Uanis(C4S)
Uanis(O3SB) = Uanis(O2SB)
4. Others
 Fixed Sof: O1S(0.5) H1S(0.5) C1S(0.5) H1SA(0.5) H1SB(0.5) H1SC(0.5) H2SA(0.5)
 H2SB(0.5) H2SC(0.5) H2SD(0.5) H2SE(0.5) H2SF(0.5) O3SB(0.5) O2SB(0.5)
 N1SB(0.5) O2SA(0.5) N1SA(0.5) O3SA(0.5) O4S(0.5) C3S(0.5) H3SA(0.5) H3SB(0.5)
 H3SC(0.5) N2S(0.5) O5S(0.5) O6S(0.5) H6S(0.5) C5S(0.25) H5SA(0.25) H5SB(0.25)
 H5SC(0.25) O7S(0.25) H7S(0.25) C4S(0.5) H4SA(0.5) H4SB(0.5) H4SC(0.5)
5.a Riding coordinates:
 O7S(H7S)
5.b Me refined with riding coordinates:
 C2S(H2SA,H2SB,H2SC), C2S(H2SD,H2SE,H2SF)
5.c Aromatic/amide H refined with riding coordinates:
 C3(H3), C5(H5), C7(H7), C8(H8), C15(H15), C17(H17), C19(H19), C20(H20),
 C27(H27), C29(H29), C31(H31), C32(H32), C38(H38), C39(H39), C41(H41), C42(H42),
  C45(H45), C46(H46), C48(H48), C49(H49)
5.d Idealised Me refined as rotating group:
 C10(H10A,H10B,H10C), C11(H11A,H11B,H11C), C12(H12A,H12B,H12C), C22(H22A,H22B,
 H22C), C23(H23A,H23B,H23C), C24(H24A,H24B,H24C), C34(H34A,H34B,H34C), C35(H35A,
 H35B,H35C), C36(H36A,H36B,H36C), C51(H51A,H51B,H51C), C1S(H1SA,H1SB,H1SC),
 C3S(H3SA,H3SB,H3SC), C5S(H5SA,H5SB,H5SC), C4S(H4SA,H4SB,H4SC)
5.e Idealised tetrahedral OH refined as rotating group:
 O1S(H1S), O6S(H6S)
;
_olex2_submission_special_instructions 'No special instructions were received'

loop_
_space_group_symop_operation_xyz
'x, y, z'
'-x, y+1/2, -z+1/2'
'-x, -y, -z'
'x, -y-1/2, z-1/2'

loop_
_atom_site_label
_atom_site_type_symbol
_atom_site_fract_x
_atom_site_fract_y
_atom_site_fract_z
_atom_site_U_iso_or_equiv
_atom_site_adp_type
_atom_site_occupancy
_atom_site_site_symmetry_order
_atom_site_calc_flag
_atom_site_refinement_flags_posn
_atom_site_refinement_flags_adp
_atom_site_refinement_flags_occupancy
_atom_site_disorder_assembly
_atom_site_disorder_group
Ag1 Ag -0.00609(3) 0.57701(2) 1.83733(2) 0.04083(9) Uani 1 1 d D . . . .
Co1 Co -0.06375(3) 0.60891(2) 1.28066(2) 0.01907(9) Uani 1 1 d . . . . .
Co2 Co -0.05871(3) 0.61950(2) 1.38935(2) 0.01812(9) Uani 1 1 d . . . . .
O1 O -0.1048(2) 0.52987(13) 1.18381(9) 0.0299(5) Uani 1 1 d . . . . .
O2 O -0.13819(18) 0.55474(11) 1.33351(8) 0.0198(4) Uani 1 1 d . . . . .
O3 O -0.1356(2) 0.57702(15) 1.48519(9) 0.0333(6) Uani 1 1 d . . . . .
O4 O -0.1428(2) 0.65523(13) 1.17550(9) 0.0288(5) Uani 1 1 d . . . . .
O5 O -0.10199(19) 0.68711(12) 1.32884(9) 0.0230(5) Uani 1 1 d . . . . .
O6 O -0.0877(3) 0.70064(15) 1.48268(9) 0.0389(7) Uani 1 1 d . . . . .
O7 O 0.0479(2) 0.61398(17) 1.18832(10) 0.0375(6) Uani 1 1 d . . . . .
O8 O 0.05998(17) 0.60174(12) 1.34183(9) 0.0215(4) Uani 1 1 d . . . . .
O9 O 0.0586(2) 0.61314(14) 1.49420(9) 0.0286(5) Uani 1 1 d . . . . .
O10 O 0.1729(5) 0.6420(3) 1.8548(2) 0.0882(15) Uani 1 1 d D . . . .
H10 H 0.237(3) 0.6330(19) 1.872(3) 0.132 Uiso 1 1 d DR . . . .
N1 N -0.1275(2) 0.52909(14) 1.23375(10) 0.0232(5) Uani 1 1 d . . . . .
N2 N -0.1387(2) 0.55678(15) 1.43542(10) 0.0234(5) Uani 1 1 d . . . . .
N3 N -0.1409(2) 0.67512(15) 1.22567(10) 0.0237(5) Uani 1 1 d . . . . .
N4 N -0.1071(2) 0.70401(15) 1.43075(10) 0.0254(6) Uani 1 1 d . . . . .
N5 N 0.0693(3) 0.61160(17) 1.24021(11) 0.0281(6) Uani 1 1 d . . . . .
N6 N 0.0775(2) 0.61452(14) 1.44455(10) 0.0222(5) Uani 1 1 d . . . . .
N7 N -0.0469(4) 0.5673(2) 0.91185(13) 0.0443(9) Uani 1 1 d . . . . .
N8 N -0.0258(3) 0.61342(19) 1.76110(12) 0.0372(8) Uani 1 1 d . . . . .
C1 C -0.1877(2) 0.49495(16) 1.33383(12) 0.0195(6) Uani 1 1 d . . . . .
C2 C -0.2169(3) 0.45597(17) 1.28968(12) 0.0216(6) Uani 1 1 d . . . . .
C3 C -0.2720(3) 0.39193(18) 1.29109(13) 0.0277(7) Uani 1 1 d . . . . .
H3 H -0.2912 0.3674 1.2609 0.033 Uiso 1 1 calc R . . . .
C4 C -0.2991(3) 0.36337(19) 1.33480(14) 0.0300(7) Uani 1 1 d . . . . .
C5 C -0.2704(3) 0.40217(19) 1.37820(13) 0.0289(7) Uani 1 1 d . . . . .
H5 H -0.2886 0.3842 1.4087 0.035 Uiso 1 1 calc R . . . .
C6 C -0.2164(3) 0.46614(17) 1.37886(12) 0.0229(6) Uani 1 1 d . . . . .
C7 C -0.1861(3) 0.47628(17) 1.24176(12) 0.0236(6) Uani 1 1 d . . . . .
H7 H -0.2116 0.4480 1.2140 0.028 Uiso 1 1 calc R . . . .
C8 C -0.1931(3) 0.50040(19) 1.42679(12) 0.0259(7) Uani 1 1 d . . . . .
H8 H -0.2206 0.4791 1.4542 0.031 Uiso 1 1 calc R . . . .
C9 C -0.3556(4) 0.2925(2) 1.33701(17) 0.0409(10) Uani 1 1 d . . . . .
C10 C -0.3929(5) 0.2633(3) 1.2852(2) 0.0610(16) Uani 1 1 d . . . . .
H10A H -0.4314 0.2193 1.2882 0.091 Uiso 1 1 calc GR . . . .
H10B H -0.3288 0.2554 1.2679 0.091 Uiso 1 1 calc GR . . . .
H10C H -0.4422 0.2964 1.2663 0.091 Uiso 1 1 calc GR . . . .
C11 C -0.2739(6) 0.2415(3) 1.3646(3) 0.0684(17) Uani 1 1 d . . . . .
H11A H -0.3101 0.1968 1.3681 0.103 Uiso 1 1 calc GR . . . .
H11B H -0.2475 0.2600 1.3976 0.103 Uiso 1 1 calc GR . . . .
H11C H -0.2117 0.2350 1.3458 0.103 Uiso 1 1 calc GR . . . .
C12 C -0.4568(5) 0.2995(3) 1.3638(2) 0.0606(15) Uani 1 1 d . . . . .
H12A H -0.4933 0.2545 1.3644 0.091 Uiso 1 1 calc GR . . . .
H12B H -0.5073 0.3332 1.3463 0.091 Uiso 1 1 calc GR . . . .
H12C H -0.4346 0.3154 1.3979 0.091 Uiso 1 1 calc GR . . . .
C13 C -0.1642(2) 0.74231(16) 1.32307(12) 0.0206(6) Uani 1 1 d . . . . .
C14 C -0.2105(3) 0.76630(17) 1.27551(13) 0.0228(6) Uani 1 1 d . . . . .
C15 C -0.2746(3) 0.82721(18) 1.27090(14) 0.0263(7) Uani 1 1 d . . . . .
H15 H -0.3047 0.8419 1.2386 0.032 Uiso 1 1 calc R . . . .
C16 C -0.2956(3) 0.86656(18) 1.31128(15) 0.0292(7) Uani 1 1 d . . . . .
C17 C -0.2502(3) 0.84257(18) 1.35791(14) 0.0276(7) Uani 1 1 d . . . . .
H17 H -0.2627 0.8686 1.3864 0.033 Uiso 1 1 calc R . . . .
C18 C -0.1869(3) 0.78190(16) 1.36486(13) 0.0224(6) Uani 1 1 d . . . . .
C19 C -0.1945(3) 0.73179(18) 1.22937(13) 0.0255(6) Uani 1 1 d . . . . .
H19 H -0.2265 0.7529 1.1994 0.031 Uiso 1 1 calc R . . . .
C20 C -0.1521(3) 0.76175(18) 1.41619(13) 0.0260(7) Uani 1 1 d . . . . .
H20 H -0.1637 0.7944 1.4412 0.031 Uiso 1 1 calc R . . . .
C21 C -0.3656(4) 0.9329(2) 1.30704(18) 0.0402(9) Uani 1 1 d . . . . .
C22 C -0.4016(5) 0.9540(3) 1.2526(2) 0.0642(16) Uani 1 1 d . . . . .
H22A H -0.4466 0.9171 1.2357 0.096 Uiso 1 1 calc GR . . . .
H22B H -0.3367 0.9615 1.2358 0.096 Uiso 1 1 calc GR . . . .
H22C H -0.4445 0.9969 1.2518 0.096 Uiso 1 1 calc GR . . . .
C23 C -0.4696(4) 0.9207(3) 1.3318(2) 0.0600(14) Uani 1 1 d . . . . .
H23A H -0.5131 0.8836 1.3143 0.090 Uiso 1 1 calc GR . . . .
H23B H -0.5130 0.9634 1.3303 0.090 Uiso 1 1 calc GR . . . .
H23C H -0.4489 0.9074 1.3666 0.090 Uiso 1 1 calc GR . . . .
C24 C -0.2981(5) 0.9938(2) 1.3325(3) 0.0610(15) Uani 1 1 d . . . . .
H24A H -0.2761 0.9826 1.3675 0.092 Uiso 1 1 calc GR . . . .
H24B H -0.3429 1.0359 1.3300 0.092 Uiso 1 1 calc GR . . . .
H24C H -0.2327 1.0012 1.3161 0.092 Uiso 1 1 calc GR . . . .
C25 C 0.1668(2) 0.61003(16) 1.34736(13) 0.0207(6) Uani 1 1 d . . . . .
C26 C 0.2250(3) 0.61538(17) 1.30542(13) 0.0235(6) Uani 1 1 d . . . . .
C27 C 0.3394(3) 0.62399(18) 1.31253(14) 0.0273(7) Uani 1 1 d . . . . .
H27 H 0.3767 0.6271 1.2841 0.033 Uiso 1 1 calc R . . . .
C28 C 0.4006(3) 0.62820(18) 1.35904(15) 0.0284(7) Uani 1 1 d . . . . .
C29 C 0.3434(3) 0.62257(18) 1.39969(14) 0.0273(7) Uani 1 1 d . . . . .
H29 H 0.3831 0.6247 1.4320 0.033 Uiso 1 1 calc R . . . .
C30 C 0.2290(3) 0.61378(17) 1.39501(13) 0.0227(6) Uani 1 1 d . . . . .
C31 C 0.1726(3) 0.61513(19) 1.25469(14) 0.0286(7) Uani 1 1 d . . . . .
H31 H 0.2194 0.6178 1.2295 0.034 Uiso 1 1 calc R . . . .
C32 C 0.1800(3) 0.61214(18) 1.44078(13) 0.0257(7) Uani 1 1 d . . . . .
H32 H 0.2286 0.6090 1.4708 0.031 Uiso 1 1 calc R . . . .
C33 C 0.5234(3) 0.6446(2) 1.36502(19) 0.0421(10) Uani 1 1 d . . . . .
C34 C 0.5806(4) 0.6060(5) 1.3264(3) 0.085(2) Uani 1 1 d . U . . .
H34A H 0.5702 0.5560 1.3300 0.128 Uiso 1 1 calc GR . . . .
H34B H 0.6591 0.6167 1.3314 0.128 Uiso 1 1 calc GR . . . .
H34C H 0.5492 0.6205 1.2930 0.128 Uiso 1 1 calc GR . . . .
C35 C 0.5332(5) 0.7230(4) 1.3536(3) 0.090(2) Uani 1 1 d . U . . .
H35A H 0.6088 0.7338 1.3485 0.135 Uiso 1 1 calc GR . . . .
H35B H 0.5131 0.7502 1.3815 0.135 Uiso 1 1 calc GR . . . .
H35C H 0.4838 0.7346 1.3235 0.135 Uiso 1 1 calc GR . . . .
C36 C 0.5819(4) 0.6286(4) 1.4159(2) 0.0697(18) Uani 1 1 d . . . . .
H36A H 0.5739 0.5792 1.4231 0.105 Uiso 1 1 calc GR . . . .
H36B H 0.5501 0.6563 1.4407 0.105 Uiso 1 1 calc GR . . . .
H36C H 0.6599 0.6399 1.4170 0.105 Uiso 1 1 calc GR . . . .
C37 C -0.0652(3) 0.59132(19) 1.10757(13) 0.0303(7) Uani 1 1 d . . . . .
C38 C -0.1502(4) 0.5591(3) 1.07717(14) 0.0410(10) Uani 1 1 d . . . . .
H38 H -0.2107 0.5414 1.0917 0.049 Uiso 1 1 calc R . . . .
C39 C -0.1491(4) 0.5522(3) 1.02634(15) 0.0451(11) Uani 1 1 d . . . . .
H39 H -0.2076 0.5297 1.0063 0.054 Uiso 1 1 calc R . . . .
C40 C -0.0604(4) 0.5788(2) 1.00532(14) 0.0387(10) Uani 1 1 d . . . . .
C41 C 0.0246(5) 0.6112(2) 1.03431(16) 0.0493(12) Uani 1 1 d . . . . .
H41 H 0.0844 0.6297 1.0196 0.059 Uiso 1 1 calc R . . . .
C42 C 0.0226(4) 0.6168(2) 1.08532(15) 0.0440(11) Uani 1 1 d . . . . .
H42 H 0.0822 0.6384 1.1053 0.053 Uiso 1 1 calc R . . . .
C43 C -0.0548(4) 0.5710(2) 0.95254(15) 0.0418(10) Uani 1 1 d . . . . .
C44 C -0.0513(3) 0.63278(18) 1.56252(12) 0.0247(6) Uani 1 1 d . . . . .
C45 C -0.0665(3) 0.57080(19) 1.58765(14) 0.0305(7) Uani 1 1 d . . . . .
H45 H -0.0812 0.5294 1.5690 0.037 Uiso 1 1 calc R . . . .
C46 C -0.0608(3) 0.56821(19) 1.63878(14) 0.0312(7) Uani 1 1 d . . . . .
H46 H -0.0720 0.5257 1.6550 0.037 Uiso 1 1 calc R . . . .
C47 C -0.0381(3) 0.62908(19) 1.66646(13) 0.0278(7) Uani 1 1 d . . . . .
C48 C -0.0225(3) 0.69191(19) 1.64275(13) 0.0312(8) Uani 1 1 d . . . . .
H48 H -0.0079 0.7332 1.6615 0.037 Uiso 1 1 calc R . . . .
C49 C -0.0289(3) 0.69296(19) 1.59134(13) 0.0310(8) Uani 1 1 d . . . . .
H49 H -0.0177 0.7355 1.5751 0.037 Uiso 1 1 calc R . . . .
C50 C -0.0301(3) 0.62299(19) 1.71950(14) 0.0307(7) Uani 1 1 d . . . . .
C51 C 0.1688(8) 0.7123(3) 1.8389(3) 0.097(3) Uani 1 1 d D . . . .
H51A H 0.2380 0.7353 1.8512 0.146 Uiso 1 1 calc GR . . . .
H51B H 0.1082 0.7360 1.8521 0.146 Uiso 1 1 calc GR . . . .
H51C H 0.1573 0.7141 1.8026 0.146 Uiso 1 1 calc GR . . . .
B1 B -0.0659(4) 0.5979(2) 1.16708(14) 0.0277(8) Uani 1 1 d . . . . .
B2 B -0.0546(3) 0.6310(2) 1.50302(14) 0.0234(7) Uani 1 1 d . . . . .
O1S O -0.3635(5) 0.6421(4) 1.1398(3) 0.0471(15) Uani 0.5 1 d . U P . .
H1S H -0.2977 0.6540 1.1470 0.071 Uiso 0.5 1 calc GR . P . .
C1S C -0.4004(8) 0.6114(5) 1.1812(4) 0.051(2) Uani 0.5 1 d . U P . .
H1SA H -0.4802 0.6061 1.1753 0.076 Uiso 0.5 1 calc GR . P . .
H1SB H -0.3807 0.6408 1.2104 0.076 Uiso 0.5 1 calc GR . P . .
H1SC H -0.3662 0.5657 1.1870 0.076 Uiso 0.5 1 calc GR . P . .
C2S C 0.3537(5) 0.4317(4) 1.4417(3) 0.082(2) Uani 1 1 d . . . . .
H2SA H 0.3888 0.3926 1.4269 0.122 Uiso 0.5 1 calc R . P A 1
H2SB H 0.2965 0.4142 1.4605 0.122 Uiso 0.5 1 calc R . P A 1
H2SC H 0.3209 0.4627 1.4154 0.122 Uiso 0.5 1 calc R . P A 1
H2SD H 0.3540 0.3944 1.4663 0.122 Uiso 0.5 1 calc R . P B 2
H2SE H 0.4270 0.4522 1.4438 0.122 Uiso 0.5 1 calc R . P B 2
H2SF H 0.3008 0.4673 1.4484 0.122 Uiso 0.5 1 calc R . P B 2
O3SB O 0.4241(11) 0.5264(7) 1.5031(4) 0.078(3) Uani 0.5 1 d . . P C 1
O2SB O 0.5422(11) 0.4500(7) 1.4759(4) 0.078(3) Uani 0.5 1 d . . P C 1
N1SB N 0.4466(8) 0.4746(6) 1.4795(4) 0.065(3) Uani 0.5 1 d . . P C 1
O2SA O 0.2941(7) 0.3352(6) 1.3746(4) 0.090(3) Uani 0.5 1 d . . P C 2
N1SA N 0.3157(8) 0.3969(6) 1.3804(4) 0.065(3) Uani 0.5 1 d . . P C 2
O3SA O 0.3113(13) 0.4358(8) 1.3457(5) 0.131(5) Uani 0.5 1 d . . P C 2
O4S O -0.3632(6) 0.8388(5) 1.4760(3) 0.065(2) Uani 0.5 1 d D U P . .
C3S C -0.2879(9) 0.7695(5) 1.5402(4) 0.053(3) Uani 0.5 1 d . . P . .
H3SA H -0.2455 0.7361 1.5232 0.079 Uiso 0.5 1 calc GR . P . .
H3SB H -0.3153 0.7468 1.5684 0.079 Uiso 0.5 1 calc GR . P . .
H3SC H -0.2408 0.8085 1.5521 0.079 Uiso 0.5 1 calc GR . P . .
N2S N -0.3783(8) 0.7941(5) 1.5064(4) 0.065(2) Uani 0.5 1 d D U P . .
O5S O -0.4635(10) 0.7568(7) 1.5113(5) 0.107(4) Uani 0.5 1 d D U P . .
O6S O 0.2301(10) 0.8572(5) 1.4560(3) 0.084(2) Uani 0.5 1 d D . P . .
H6S H 0.2541 0.8863 1.4778 0.125 Uiso 0.5 1 calc GR . P . .
C5S C 0.540(2) 0.9351(15) 1.5576(10) 0.084(2) Uani 0.25 1 d D . P . .
H5SA H 0.5655 0.8989 1.5366 0.125 Uiso 0.25 1 calc GR . P . .
H5SB H 0.5621 0.9236 1.5926 0.125 Uiso 0.25 1 calc GR . P . .
H5SC H 0.5719 0.9797 1.5500 0.125 Uiso 0.25 1 calc GR . P . .
O7S O 0.4188(17) 0.9397(10) 1.5481(6) 0.084(2) Uani 0.25 1 d D . P . .
H7S H 0.3964 0.9351 1.5178 0.125 Uiso 0.25 1 d R . P . .
C4S C 0.2458(14) 0.7860(6) 1.4768(5) 0.084(2) Uani 0.5 1 d D . P . .
H4SA H 0.2937 0.7597 1.4575 0.125 Uiso 0.5 1 calc GR . P . .
H4SB H 0.1747 0.7627 1.4752 0.125 Uiso 0.5 1 calc GR . P . .
H4SC H 0.2795 0.7887 1.5114 0.125 Uiso 0.5 1 calc GR . P . .

loop_
_atom_site_aniso_label
_atom_site_aniso_U_11
_atom_site_aniso_U_22
_atom_site_aniso_U_33
_atom_site_aniso_U_23
_atom_site_aniso_U_13
_atom_site_aniso_U_12
Ag1 0.0544(2) 0.04824(19) 0.02094(13) 0.00233(12) 0.00885(12) 0.00888(15)
Co1 0.01909(19) 0.01881(19) 0.01992(19) -0.00004(15) 0.00488(15) 0.00062(15)
Co2 0.01580(18) 0.01807(19) 0.02079(19) -0.00253(15) 0.00346(14) 0.00061(15)
O1 0.0513(16) 0.0232(12) 0.0164(10) 0.0015(9) 0.0087(10) 0.0015(11)
O2 0.0199(10) 0.0199(10) 0.0204(10) -0.0014(8) 0.0050(8) -0.0037(8)
O3 0.0332(13) 0.0468(16) 0.0222(11) -0.0138(11) 0.0125(10) -0.0148(12)
O4 0.0428(15) 0.0261(12) 0.0185(11) 0.0027(9) 0.0075(10) 0.0058(11)
O5 0.0269(12) 0.0194(10) 0.0232(11) -0.0016(8) 0.0046(9) 0.0049(9)
O6 0.0627(19) 0.0316(14) 0.0199(12) -0.0080(10) -0.0038(12) 0.0175(13)
O7 0.0331(14) 0.0586(19) 0.0226(12) -0.0003(12) 0.0103(10) -0.0008(13)
O8 0.0143(10) 0.0250(11) 0.0258(11) -0.0020(9) 0.0052(8) -0.0013(8)
O9 0.0237(12) 0.0400(14) 0.0224(11) 0.0045(10) 0.0036(9) -0.0012(10)
O10 0.099(4) 0.071(3) 0.086(3) 0.003(3) -0.022(3) -0.023(3)
N1 0.0336(15) 0.0199(12) 0.0165(12) 0.0004(10) 0.0052(10) 0.0033(11)
N2 0.0210(13) 0.0297(14) 0.0206(12) -0.0080(11) 0.0070(10) -0.0029(11)
N3 0.0302(14) 0.0230(13) 0.0189(12) 0.0013(10) 0.0069(10) -0.0015(11)
N4 0.0286(14) 0.0258(14) 0.0211(13) -0.0059(11) 0.0004(11) 0.0047(11)
N5 0.0294(15) 0.0334(16) 0.0230(13) -0.0006(12) 0.0088(11) 0.0007(12)
N6 0.0214(13) 0.0215(13) 0.0236(13) 0.0017(10) 0.0028(10) 0.0000(10)
N7 0.064(2) 0.043(2) 0.0261(16) 0.0053(14) 0.0077(16) 0.0250(18)
N8 0.0444(19) 0.0407(19) 0.0275(15) 0.0050(14) 0.0084(14) 0.0169(15)
C1 0.0164(13) 0.0199(14) 0.0224(14) -0.0018(11) 0.0028(11) 0.0006(11)
C2 0.0246(15) 0.0197(14) 0.0208(14) -0.0015(11) 0.0040(11) 0.0003(12)
C3 0.0338(18) 0.0232(16) 0.0264(16) -0.0048(13) 0.0052(13) -0.0051(13)
C4 0.0359(19) 0.0221(16) 0.0328(18) -0.0018(13) 0.0072(15) -0.0087(14)
C5 0.0341(18) 0.0282(17) 0.0256(16) 0.0015(13) 0.0082(14) -0.0081(14)
C6 0.0235(15) 0.0244(15) 0.0215(14) -0.0023(12) 0.0051(11) -0.0033(12)
C7 0.0300(16) 0.0206(14) 0.0194(14) -0.0028(11) 0.0000(12) 0.0009(12)
C8 0.0266(16) 0.0319(17) 0.0204(14) -0.0022(13) 0.0078(12) -0.0070(13)
C9 0.056(3) 0.0268(19) 0.041(2) -0.0038(16) 0.0109(19) -0.0189(18)
C10 0.095(4) 0.040(3) 0.051(3) -0.012(2) 0.020(3) -0.035(3)
C11 0.091(5) 0.031(2) 0.082(4) 0.011(3) 0.009(3) -0.012(3)
C12 0.072(4) 0.049(3) 0.066(3) -0.013(2) 0.029(3) -0.035(3)
C13 0.0168(13) 0.0182(14) 0.0272(15) 0.0005(11) 0.0042(11) -0.0015(11)
C14 0.0218(15) 0.0195(14) 0.0278(16) 0.0020(12) 0.0059(12) -0.0007(11)
C15 0.0239(15) 0.0216(15) 0.0339(17) 0.0072(13) 0.0050(13) 0.0026(12)
C16 0.0241(16) 0.0207(15) 0.043(2) 0.0015(14) 0.0047(14) 0.0046(12)
C17 0.0248(16) 0.0207(15) 0.0371(18) -0.0046(13) 0.0031(13) 0.0054(12)
C18 0.0196(14) 0.0181(14) 0.0295(16) -0.0031(12) 0.0025(12) -0.0004(11)
C19 0.0298(17) 0.0226(15) 0.0253(15) 0.0056(12) 0.0084(13) 0.0006(13)
C20 0.0261(16) 0.0228(15) 0.0286(16) -0.0074(13) 0.0009(13) 0.0042(12)
C21 0.039(2) 0.0279(19) 0.053(2) 0.0027(17) 0.0041(18) 0.0158(16)
C22 0.081(4) 0.046(3) 0.064(3) 0.014(2) 0.001(3) 0.035(3)
C23 0.044(3) 0.049(3) 0.090(4) 0.007(3) 0.015(3) 0.024(2)
C24 0.060(3) 0.023(2) 0.097(4) 0.002(2) 0.001(3) 0.013(2)
C25 0.0158(13) 0.0150(13) 0.0322(16) 0.0027(11) 0.0059(11) 0.0003(10)
C26 0.0205(14) 0.0200(14) 0.0316(16) 0.0005(12) 0.0091(12) 0.0006(12)
C27 0.0197(15) 0.0239(16) 0.0405(19) 0.0046(14) 0.0120(13) 0.0011(12)
C28 0.0136(13) 0.0249(16) 0.048(2) 0.0121(15) 0.0071(13) 0.0014(12)
C29 0.0171(14) 0.0259(16) 0.0384(19) 0.0115(14) 0.0017(13) 0.0007(12)
C30 0.0164(13) 0.0186(14) 0.0330(16) 0.0078(12) 0.0031(12) 0.0012(11)
C31 0.0254(16) 0.0322(18) 0.0306(17) -0.0017(14) 0.0133(13) 0.0010(14)
C32 0.0210(15) 0.0270(16) 0.0282(16) 0.0086(13) -0.0007(12) -0.0016(12)
C33 0.0162(16) 0.047(2) 0.064(3) 0.021(2) 0.0069(17) 0.0026(15)
C34 0.030(2) 0.145(6) 0.083(4) -0.008(4) 0.017(3) 0.009(3)
C35 0.043(3) 0.071(4) 0.151(6) 0.035(4) -0.004(3) -0.020(3)
C36 0.021(2) 0.117(5) 0.069(4) 0.019(4) 0.000(2) -0.003(3)
C37 0.044(2) 0.0253(16) 0.0227(16) 0.0030(13) 0.0093(14) 0.0069(15)
C38 0.040(2) 0.061(3) 0.0220(17) 0.0043(17) 0.0022(15) 0.010(2)
C39 0.046(2) 0.065(3) 0.0231(18) -0.0005(18) -0.0002(16) 0.016(2)
C40 0.064(3) 0.0324(19) 0.0214(16) 0.0036(14) 0.0115(17) 0.0193(19)
C41 0.083(4) 0.038(2) 0.033(2) -0.0037(17) 0.028(2) -0.013(2)
C42 0.071(3) 0.036(2) 0.0295(19) -0.0084(16) 0.022(2) -0.018(2)
C43 0.064(3) 0.035(2) 0.0285(19) 0.0035(16) 0.0117(18) 0.020(2)
C44 0.0275(16) 0.0251(16) 0.0219(15) -0.0046(12) 0.0041(12) 0.0039(13)
C45 0.0381(19) 0.0210(15) 0.0304(17) -0.0030(13) -0.0034(14) 0.0040(14)
C46 0.0371(19) 0.0236(16) 0.0313(18) 0.0037(14) -0.0016(15) 0.0054(14)
C47 0.0333(18) 0.0287(17) 0.0215(15) 0.0006(13) 0.0035(13) 0.0088(14)
C48 0.048(2) 0.0252(17) 0.0211(15) -0.0057(13) 0.0066(14) 0.0021(15)
C49 0.046(2) 0.0227(16) 0.0249(16) -0.0030(13) 0.0086(15) -0.0008(15)
C50 0.0364(19) 0.0280(17) 0.0283(17) 0.0024(14) 0.0064(14) 0.0119(15)
C51 0.156(8) 0.039(3) 0.084(5) 0.003(3) -0.033(5) -0.033(4)
B1 0.035(2) 0.0288(19) 0.0206(16) 0.0018(14) 0.0081(15) 0.0014(16)
B2 0.0252(17) 0.0233(17) 0.0218(16) -0.0058(13) 0.0033(13) 0.0008(14)
O1S 0.023(2) 0.058(3) 0.058(3) -0.025(3) -0.006(2) 0.006(2)
C1S 0.037(3) 0.037(3) 0.077(4) 0.003(3) 0.002(3) -0.004(3)
C2S 0.045(3) 0.082(5) 0.121(6) 0.032(4) 0.021(3) 0.013(3)
O3SB 0.081(7) 0.085(8) 0.070(7) 0.016(5) 0.019(5) 0.025(5)
O2SB 0.081(7) 0.085(8) 0.070(7) 0.016(5) 0.019(5) 0.025(5)
N1SB 0.052(5) 0.075(7) 0.068(6) 0.035(5) 0.009(5) -0.002(5)
O2SA 0.054(5) 0.094(7) 0.122(9) -0.059(7) 0.009(5) -0.003(5)
N1SA 0.055(6) 0.069(7) 0.071(7) -0.002(5) 0.008(5) 0.006(5)
O3SA 0.150(12) 0.148(13) 0.097(9) 0.053(9) 0.024(8) 0.001(10)
O4S 0.050(3) 0.073(4) 0.070(4) -0.025(3) -0.002(3) 0.025(3)
C3S 0.053(6) 0.041(5) 0.072(7) -0.015(5) 0.037(5) -0.008(4)
N2S 0.047(4) 0.080(4) 0.072(4) -0.031(4) 0.025(3) -0.004(3)
O5S 0.095(5) 0.125(5) 0.103(5) -0.019(4) 0.022(4) -0.011(4)
O6S 0.123(6) 0.073(4) 0.051(4) -0.014(3) -0.004(4) 0.021(4)
C5S 0.123(6) 0.073(4) 0.051(4) -0.014(3) -0.004(4) 0.021(4)
O7S 0.123(6) 0.073(4) 0.051(4) -0.014(3) -0.004(4) 0.021(4)
C4S 0.123(6) 0.073(4) 0.051(4) -0.014(3) -0.004(4) 0.021(4)

loop_
_atom_type_symbol
_atom_type_description
_atom_type_scat_dispersion_real
_atom_type_scat_dispersion_imag
_atom_type_scat_source
C C 0.0033 0.0016 'International Tables Vol C Tables 4.2.6.8 and 6.1.1.4'
H H 0.0000 0.0000 'International Tables Vol C Tables 4.2.6.8 and 6.1.1.4'
Ag Ag -0.8971 1.1015 'International Tables Vol C Tables 4.2.6.8 and 6.1.1.4'
B B 0.0013 0.0007 'International Tables Vol C Tables 4.2.6.8 and 6.1.1.4'
Co Co 0.3494 0.9721 'International Tables Vol C Tables 4.2.6.8 and 6.1.1.4'
N N 0.0061 0.0033 'International Tables Vol C Tables 4.2.6.8 and 6.1.1.4'
O O 0.0106 0.0060 'International Tables Vol C Tables 4.2.6.8 and 6.1.1.4'

loop_
_exptl_crystal_face_index_h
_exptl_crystal_face_index_k
_exptl_crystal_face_index_l
_exptl_crystal_face_perp_dist
-1.00 0.00 0.00 0.1590
-8.00 0.00 0.00 0.0000
0.00 0.00 0.00 0.0000
1.00 0.00 0.00 0.1060
3.00 0.00 0.00 0.0000
-5.00 -1.00 15.00 0.2880
3.00 -1.00 13.00 0.2340
0.00 1.00 -1.00 0.2190
0.00 -1.00 1.00 0.1700
0.00 -1.00 0.00 0.1840
0.00 -1.00 -1.00 0.2130
0.00 15.00 14.00 0.1410
-2.00 -5.00 4.00 0.1820
-1.00 2.00 2.00 0.1460
1.00 13.00 -2.00 0.1930

loop_
_geom_angle_atom_site_label_1
_geom_angle_atom_site_label_2
_geom_angle_atom_site_label_3
_geom_angle
_geom_angle_site_symmetry_1
_geom_angle_site_symmetry_3
O10 Ag1 O1 88.01(15) . 3_568
N7 Ag1 O1 109.43(11) 1_556 3_568
N7 Ag1 O10 99.73(18) 1_556 .
N7 Ag1 N8 155.96(13) 1_556 .
N8 Ag1 O1 92.54(10) . 3_568
N8 Ag1 O10 90.40(16) . .
O2 Co1 Co2 45.54(6) . .
O2 Co1 O5 77.09(9) . .
O2 Co1 O8 76.15(9) . .
O2 Co1 N1 83.48(10) . .
O2 Co1 N3 126.74(10) . .
O2 Co1 N5 145.12(11) . .
O5 Co1 Co2 45.69(6) . .
O5 Co1 O8 75.62(9) . .
O5 Co1 N3 83.61(10) . .
O8 Co1 Co2 45.25(6) . .
N1 Co1 Co2 128.32(8) . .
N1 Co1 O5 144.89(11) . .
N1 Co1 O8 127.55(10) . .
N1 Co1 N3 85.06(11) . .
N3 Co1 Co2 128.30(8) . .
N3 Co1 O8 144.69(11) . .
N5 Co1 Co2 127.40(9) . .
N5 Co1 O5 124.51(11) . .
N5 Co1 O8 83.13(11) . .
N5 Co1 N1 87.46(12) . .
N5 Co1 N3 85.64(12) . .
O2 Co2 Co1 44.80(6) . .
O2 Co2 O5 76.02(9) . .
O2 Co2 N4 134.87(10) . .
O5 Co2 Co1 45.06(6) . .
O8 Co2 Co1 45.62(6) . .
O8 Co2 O2 75.86(9) . .
O8 Co2 O5 75.42(9) . .
O8 Co2 N4 136.12(11) . .
O8 Co2 N6 82.96(10) . .
N2 Co2 Co1 127.68(8) . .
N2 Co2 O2 82.89(10) . .
N2 Co2 O5 137.47(11) . .
N2 Co2 O8 134.14(10) . .
N2 Co2 N4 86.64(12) . .
N2 Co2 N6 86.52(11) . .
N4 Co2 Co1 127.98(8) . .
N4 Co2 O5 82.94(10) . .
N6 Co2 Co1 128.54(8) . .
N6 Co2 O2 137.77(10) . .
N6 Co2 O5 132.97(10) . .
N6 Co2 N4 84.76(11) . .
N1 O1 Ag1 112.24(17) . 3_568
N1 O1 B1 114.3(3) . .
B1 O1 Ag1 116.0(2) . 3_568
Co1 O2 Co2 89.66(9) . .
C1 O2 Co1 134.1(2) . .
C1 O2 Co2 133.9(2) . .
N2 O3 B2 116.5(3) . .
N3 O4 B1 114.6(3) . .
Co1 O5 Co2 89.25(9) . .
C13 O5 Co1 133.4(2) . .
C13 O5 Co2 132.9(2) . .
N4 O6 B2 114.8(2) . .
N5 O7 B1 115.7(3) . .
Co2 O8 Co1 89.13(8) . .
C25 O8 Co1 133.9(2) . .
C25 O8 Co2 132.4(2) . .
N6 O9 B2 115.2(2) . .
Ag1 O10 H10 134.6(17) . .
C51 O10 Ag1 114.8(5) . .
C51 O10 H10 110.0(16) . .
O1 N1 Co1 118.1(2) . .
C7 N1 Co1 131.2(2) . .
C7 N1 O1 110.7(3) . .
O3 N2 Co2 117.5(2) . .
C8 N2 Co2 131.3(2) . .
C8 N2 O3 111.2(3) . .
O4 N3 Co1 118.1(2) . .
C19 N3 Co1 130.6(2) . .
C19 N3 O4 111.1(3) . .
O6 N4 Co2 118.5(2) . .
C20 N4 Co2 130.3(2) . .
C20 N4 O6 111.2(3) . .
O7 N5 Co1 118.1(2) . .
C31 N5 Co1 130.8(3) . .
C31 N5 O7 111.0(3) . .
O9 N6 Co2 118.27(19) . .
C32 N6 Co2 130.4(2) . .
C32 N6 O9 111.3(3) . .
C43 N7 Ag1 167.9(5) . 1_554
C50 N8 Ag1 169.7(3) . .
O2 C1 C2 122.0(3) . .
O2 C1 C6 121.1(3) . .
C2 C1 C6 116.9(3) . .
C1 C2 C7 123.1(3) . .
C3 C2 C1 120.7(3) . .
C3 C2 C7 116.1(3) . .
C2 C3 H3 118.7 . .
C4 C3 C2 122.6(3) . .
C4 C3 H3 118.7 . .
C3 C4 C5 116.4(3) . .
C3 C4 C9 123.1(3) . .
C5 C4 C9 120.5(3) . .
C4 C5 H5 118.3 . .
C6 C5 C4 123.3(3) . .
C6 C5 H5 118.3 . .
C1 C6 C8 123.2(3) . .
C5 C6 C1 120.0(3) . .
C5 C6 C8 116.8(3) . .
N1 C7 C2 125.6(3) . .
N1 C7 H7 117.2 . .
C2 C7 H7 117.2 . .
N2 C8 C6 126.0(3) . .
N2 C8 H8 117.0 . .
C6 C8 H8 117.0 . .
C10 C9 C4 112.0(4) . .
C10 C9 C11 108.3(4) . .
C11 C9 C4 108.5(4) . .
C12 C9 C4 109.9(4) . .
C12 C9 C10 107.8(4) . .
C12 C9 C11 110.3(5) . .
C9 C10 H10A 109.5 . .
C9 C10 H10B 109.5 . .
C9 C10 H10C 109.5 . .
H10A C10 H10B 109.5 . .
H10A C10 H10C 109.5 . .
H10B C10 H10C 109.5 . .
C9 C11 H11A 109.5 . .
C9 C11 H11B 109.5 . .
C9 C11 H11C 109.5 . .
H11A C11 H11B 109.5 . .
H11A C11 H11C 109.5 . .
H11B C11 H11C 109.5 . .
C9 C12 H12A 109.5 . .
C9 C12 H12B 109.5 . .
C9 C12 H12C 109.5 . .
H12A C12 H12B 109.5 . .
H12A C12 H12C 109.5 . .
H12B C12 H12C 109.5 . .
O5 C13 C14 122.3(3) . .
O5 C13 C18 120.8(3) . .
C14 C13 C18 116.9(3) . .
C13 C14 C19 123.5(3) . .
C15 C14 C13 120.4(3) . .
C15 C14 C19 116.1(3) . .
C14 C15 H15 118.5 . .
C16 C15 C14 123.0(3) . .
C16 C15 H15 118.5 . .
C15 C16 C17 116.3(3) . .
C15 C16 C21 123.8(4) . .
C17 C16 C21 119.9(3) . .
C16 C17 H17 118.4 . .
C16 C17 C18 123.3(3) . .
C18 C17 H17 118.4 . .
C13 C18 C20 123.7(3) . .
C17 C18 C13 120.1(3) . .
C17 C18 C20 116.2(3) . .
N3 C19 C14 125.6(3) . .
N3 C19 H19 117.2 . .
C14 C19 H19 117.2 . .
N4 C20 C18 126.1(3) . .
N4 C20 H20 117.0 . .
C18 C20 H20 117.0 . .
C16 C21 C22 112.4(4) . .
C16 C21 C24 109.5(4) . .
C22 C21 C24 107.4(4) . .
C23 C21 C16 109.2(4) . .
C23 C21 C22 107.8(4) . .
C23 C21 C24 110.4(4) . .
C21 C22 H22A 109.5 . .
C21 C22 H22B 109.5 . .
C21 C22 H22C 109.5 . .
H22A C22 H22B 109.5 . .
H22A C22 H22C 109.5 . .
H22B C22 H22C 109.5 . .
C21 C23 H23A 109.5 . .
C21 C23 H23B 109.5 . .
C21 C23 H23C 109.5 . .
H23A C23 H23B 109.5 . .
H23A C23 H23C 109.5 . .
H23B C23 H23C 109.5 . .
C21 C24 H24A 109.5 . .
C21 C24 H24B 109.5 . .
C21 C24 H24C 109.5 . .
H24A C24 H24B 109.5 . .
H24A C24 H24C 109.5 . .
H24B C24 H24C 109.5 . .
O8 C25 C26 121.0(3) . .
O8 C25 C30 121.8(3) . .
C30 C25 C26 117.2(3) . .
C25 C26 C31 123.6(3) . .
C27 C26 C25 119.7(3) . .
C27 C26 C31 116.7(3) . .
C26 C27 H27 118.3 . .
C28 C27 C26 123.3(3) . .
C28 C27 H27 118.3 . .
C27 C28 C33 121.5(3) . .
C29 C28 C27 116.6(3) . .
C29 C28 C33 121.7(4) . .
C28 C29 H29 118.6 . .
C28 C29 C30 122.7(3) . .
C30 C29 H29 118.6 . .
C25 C30 C32 123.1(3) . .
C29 C30 C25 120.4(3) . .
C29 C30 C32 116.5(3) . .
N5 C31 C26 126.6(3) . .
N5 C31 H31 116.7 . .
C26 C31 H31 116.7 . .
N6 C32 C30 126.2(3) . .
N6 C32 H32 116.9 . .
C30 C32 H32 116.9 . .
C28 C33 C35 106.3(4) . .
C34 C33 C28 111.1(4) . .
C34 C33 C35 106.4(6) . .
C36 C33 C28 113.9(4) . .
C36 C33 C34 108.8(5) . .
C36 C33 C35 110.1(5) . .
C33 C34 H34A 109.5 . .
C33 C34 H34B 109.5 . .
C33 C34 H34C 109.5 . .
H34A C34 H34B 109.5 . .
H34A C34 H34C 109.5 . .
H34B C34 H34C 109.5 . .
C33 C35 H35A 109.5 . .
C33 C35 H35B 109.5 . .
C33 C35 H35C 109.5 . .
H35A C35 H35B 109.5 . .
H35A C35 H35C 109.5 . .
H35B C35 H35C 109.5 . .
C33 C36 H36A 109.5 . .
C33 C36 H36B 109.5 . .
C33 C36 H36C 109.5 . .
H36A C36 H36B 109.5 . .
H36A C36 H36C 109.5 . .
H36B C36 H36C 109.5 . .
C38 C37 B1 121.7(4) . .
C42 C37 C38 117.7(4) . .
C42 C37 B1 120.5(4) . .
C37 C38 H38 119.0 . .
C39 C38 C37 122.0(4) . .
C39 C38 H38 119.0 . .
C38 C39 H39 120.7 . .
C38 C39 C40 118.6(4) . .
C40 C39 H39 120.7 . .
C39 C40 C43 120.3(4) . .
C41 C40 C39 120.7(4) . .
C41 C40 C43 118.9(4) . .
C40 C41 H41 120.1 . .
C40 C41 C42 119.7(4) . .
C42 C41 H41 120.1 . .
C37 C42 C41 121.1(4) . .
C37 C42 H42 119.4 . .
C41 C42 H42 119.4 . .
N7 C43 C40 176.8(6) . .
C45 C44 C49 117.5(3) . .
C45 C44 B2 118.9(3) . .
C49 C44 B2 123.6(3) . .
C44 C45 H45 119.1 . .
C46 C45 C44 121.8(3) . .
C46 C45 H45 119.1 . .
C45 C46 H46 120.3 . .
C45 C46 C47 119.3(3) . .
C47 C46 H46 120.3 . .
C46 C47 C50 116.9(3) . .
C48 C47 C46 120.6(3) . .
C48 C47 C50 122.5(3) . .
C47 C48 H48 120.6 . .
C49 C48 C47 118.9(3) . .
C49 C48 H48 120.6 . .
C44 C49 H49 119.0 . .
C48 C49 C44 121.9(3) . .
C48 C49 H49 119.0 . .
N8 C50 C47 175.2(4) . .
O10 C51 H51A 109.5 . .
O10 C51 H51B 109.5 . .
O10 C51 H51C 109.5 . .
H51A C51 H51B 109.5 . .
H51A C51 H51C 109.5 . .
H51B C51 H51C 109.5 . .
O1 B1 O4 111.9(3) . .
O1 B1 C37 106.1(3) . .
O4 B1 C37 107.2(3) . .
O7 B1 O1 113.0(3) . .
O7 B1 O4 111.9(3) . .
O7 B1 C37 106.3(3) . .
O3 B2 O6 111.9(3) . .
O3 B2 O9 113.0(3) . .
O3 B2 C44 105.8(3) . .
O6 B2 C44 108.9(3) . .
O9 B2 O6 111.6(3) . .
O9 B2 C44 105.2(3) . .
C1S O1S H1S 109.5 . .
O1S C1S H1SA 109.5 . .
O1S C1S H1SB 109.5 . .
O1S C1S H1SC 109.5 . .
H1SA C1S H1SB 109.5 . .
H1SA C1S H1SC 109.5 . .
H1SB C1S H1SC 109.5 . .
H2SA C2S H2SB 109.5 . .
H2SA C2S H2SC 109.5 . .
H2SB C2S H2SC 109.5 . .
H2SD C2S H2SE 109.5 . .
H2SD C2S H2SF 109.5 . .
H2SE C2S H2SF 109.5 . .
N1SB C2S H2SA 109.5 . .
N1SB C2S H2SB 109.5 . .
N1SB C2S H2SC 109.5 . .
N1SA C2S H2SD 109.5 . .
N1SA C2S H2SE 109.5 . .
N1SA C2S H2SF 109.5 . .
O2SB O3SB N1SB 134(2) 3_668 .
O2SB O3SB N1SB 52.7(17) 3_668 3_668
N1SB O3SB N1SB 82.2(11) . 3_668
O3SB O2SB N1SB 97(2) 3_668 .
C2S N1SB N1SB 177.9(9) . 3_668
O3SB N1SB C2S 139.2(11) 3_668 .
O3SB N1SB C2S 122.9(11) . .
O3SB N1SB O3SB 97.8(11) . 3_668
O3SB N1SB O2SB 127.3(12) . .
O3SB N1SB N1SB 57.3(9) . 3_668
O3SB N1SB N1SB 40.5(6) 3_668 3_668
O2SB N1SB C2S 109.4(11) . .
O2SB N1SB O3SB 29.8(7) . 3_668
O2SB N1SB N1SB 70.2(8) . 3_668
O2SA N1SA C2S 120.5(10) . .
O3SA N1SA C2S 118.2(12) . .
O3SA N1SA O2SA 121.3(14) . .
H3SA C3S H3SB 109.5 . .
H3SA C3S H3SC 109.5 . .
H3SB C3S H3SC 109.5 . .
N2S C3S H3SA 109.5 . .
N2S C3S H3SB 109.5 . .
N2S C3S H3SC 109.5 . .
O4S N2S C3S 119.6(9) . .
O4S N2S O5S 131.1(12) . .
O5S N2S C3S 108.8(11) . .
C4S O6S H6S 109.5 . .
H5SA C5S H5SB 109.5 . .
H5SA C5S H5SC 109.5 . .
H5SB C5S H5SC 109.5 . .
O7S C5S H5SA 109.5 . .
O7S C5S H5SB 109.5 . .
O7S C5S H5SC 109.5 . .
C5S O7S H7S 111.2 . .
O6S C4S H4SA 109.5 . .
O6S C4S H4SB 109.5 . .
O6S C4S H4SC 109.5 . .
H4SA C4S H4SB 109.5 . .
H4SA C4S H4SC 109.5 . .
H4SB C4S H4SC 109.5 . .

loop_
_geom_bond_atom_site_label_1
_geom_bond_atom_site_label_2
_geom_bond_distance
_geom_bond_site_symmetry_2
Ag1 O1 2.577(3) 3_568
Ag1 O10 2.526(5) .
Ag1 N7 2.155(3) 1_556
Ag1 N8 2.171(3) .
Co1 Co2 2.9521(7) .
Co1 O2 2.080(2) .
Co1 O5 2.090(2) .
Co1 O8 2.110(2) .
Co1 N1 2.087(3) .
Co1 N3 2.098(3) .
Co1 N5 2.086(3) .
Co2 O2 2.107(2) .
Co2 O5 2.113(2) .
Co2 O8 2.097(2) .
Co2 N2 2.077(3) .
Co2 N4 2.109(3) .
Co2 N6 2.103(3) .
O1 Ag1 2.577(3) 3_568
O1 N1 1.420(3) .
O1 B1 1.488(5) .
O2 C1 1.305(4) .
O3 N2 1.403(3) .
O3 B2 1.480(5) .
O4 N3 1.413(4) .
O4 B1 1.492(5) .
O5 C13 1.309(4) .
O6 N4 1.402(4) .
O6 B2 1.489(5) .
O7 N5 1.401(4) .
O7 B1 1.477(5) .
O8 C25 1.313(4) .
O9 N6 1.398(4) .
O9 B2 1.483(4) .
O10 H10 0.877(9) .
O10 C51 1.423(8) .
N1 C7 1.283(4) .
N2 C8 1.283(4) .
N3 C19 1.288(4) .
N4 C20 1.283(4) .
N5 C31 1.283(5) .
N6 C32 1.279(4) .
N7 Ag1 2.155(3) 1_554
N7 C43 1.124(5) .
N8 C50 1.139(5) .
C1 C2 1.422(4) .
C1 C6 1.428(4) .
C2 C3 1.412(5) .
C2 C7 1.455(4) .
C3 H3 0.9500 .
C3 C4 1.388(5) .
C4 C5 1.403(5) .
C4 C9 1.538(5) .
C5 H5 0.9500 .
C5 C6 1.401(5) .
C6 C8 1.456(4) .
C7 H7 0.9500 .
C8 H8 0.9500 .
C9 C10 1.531(6) .
C9 C11 1.534(8) .
C9 C12 1.526(7) .
C10 H10A 0.9800 .
C10 H10B 0.9800 .
C10 H10C 0.9800 .
C11 H11A 0.9800 .
C11 H11B 0.9800 .
C11 H11C 0.9800 .
C12 H12A 0.9800 .
C12 H12B 0.9800 .
C12 H12C 0.9800 .
C13 C14 1.421(5) .
C13 C18 1.425(4) .
C14 C15 1.412(5) .
C14 C19 1.454(5) .
C15 H15 0.9500 .
C15 C16 1.385(5) .
C16 C17 1.397(5) .
C16 C21 1.539(5) .
C17 H17 0.9500 .
C17 C18 1.405(4) .
C18 C20 1.458(5) .
C19 H19 0.9500 .
C20 H20 0.9500 .
C21 C22 1.544(7) .
C21 C23 1.538(7) .
C21 C24 1.549(7) .
C22 H22A 0.9800 .
C22 H22B 0.9800 .
C22 H22C 0.9800 .
C23 H23A 0.9800 .
C23 H23B 0.9800 .
C23 H23C 0.9800 .
C24 H24A 0.9800 .
C24 H24B 0.9800 .
C24 H24C 0.9800 .
C25 C26 1.425(4) .
C25 C30 1.419(5) .
C26 C27 1.406(5) .
C26 C31 1.445(5) .
C27 H27 0.9500 .
C27 C28 1.388(5) .
C28 C29 1.387(5) .
C28 C33 1.531(5) .
C29 H29 0.9500 .
C29 C30 1.407(4) .
C30 C32 1.450(5) .
C31 H31 0.9500 .
C32 H32 0.9500 .
C33 C34 1.530(8) .
C33 C35 1.553(8) .
C33 C36 1.507(7) .
C34 H34A 0.9800 .
C34 H34B 0.9800 .
C34 H34C 0.9800 .
C35 H35A 0.9800 .
C35 H35B 0.9800 .
C35 H35C 0.9800 .
C36 H36A 0.9800 .
C36 H36B 0.9800 .
C36 H36C 0.9800 .
C37 C38 1.393(6) .
C37 C42 1.393(6) .
C37 B1 1.623(5) .
C38 H38 0.9500 .
C38 C39 1.389(5) .
C39 H39 0.9500 .
C39 C40 1.393(7) .
C40 C41 1.377(7) .
C40 C43 1.452(5) .
C41 H41 0.9500 .
C41 C42 1.393(6) .
C42 H42 0.9500 .
C44 C45 1.401(5) .
C44 C49 1.408(5) .
C44 B2 1.612(5) .
C45 H45 0.9500 .
C45 C46 1.382(5) .
C46 H46 0.9500 .
C46 C47 1.403(5) .
C47 C48 1.397(5) .
C47 C50 1.436(5) .
C48 H48 0.9500 .
C48 C49 1.389(5) .
C49 H49 0.9500 .
C51 H51A 0.9800 .
C51 H51B 0.9800 .
C51 H51C 0.9800 .
O1S H1S 0.8400 .
O1S C1S 1.397(13) .
C1S H1SA 0.9800 .
C1S H1SB 0.9800 .
C1S H1SC 0.9800 .
C2S H2SA 0.9800 .
C2S H2SB 0.9800 .
C2S H2SC 0.9800 .
C2S H2SD 0.9800 .
C2S H2SE 0.9800 .
C2S H2SF 0.9800 .
C2S N1SB 1.658(13) .
C2S N1SA 1.801(14) .
O3SB O2SB 0.803(15) 3_668
O3SB N1SB 1.601(16) 3_668
O3SB N1SB 1.236(17) .
O2SB O3SB 0.803(15) 3_668
O2SB N1SB 1.285(18) .
N1SB O3SB 1.601(16) 3_668
N1SB N1SB 1.88(2) 3_668
O2SA N1SA 1.224(14) .
N1SA O3SA 1.201(15) .
O4S N2S 1.225(11) .
C3S H3SA 0.9800 .
C3S H3SB 0.9800 .
C3S H3SC 0.9800 .
C3S N2S 1.430(16) .
N2S O5S 1.293(12) .
O6S H6S 0.8400 .
O6S C4S 1.488(13) .
C5S H5SA 0.9800 .
C5S H5SB 0.9800 .
C5S H5SC 0.9800 .
C5S O7S 1.481(18) .
O7S H7S 0.8403 .
C4S H4SA 0.9800 .
C4S H4SB 0.9800 .
C4S H4SC 0.9800 .

loop_
_geom_torsion_atom_site_label_1
_geom_torsion_atom_site_label_2
_geom_torsion_atom_site_label_3
_geom_torsion_atom_site_label_4
_geom_torsion
_geom_torsion_site_symmetry_1
_geom_torsion_site_symmetry_4
Ag1 O1 N1 Co1 117.73(16) 3_568 .
Ag1 O1 N1 C7 -62.0(3) 3_568 .
Ag1 O1 B1 O4 173.0(2) 3_568 .
Ag1 O1 B1 O7 -59.6(3) 3_568 .
Ag1 O1 B1 C37 56.5(3) 3_568 .
Co1 O2 C1 C2 -10.7(5) . .
Co1 O2 C1 C6 170.1(2) . .
Co1 O5 C13 C14 -9.8(5) . .
Co1 O5 C13 C18 171.2(2) . .
Co1 O8 C25 C26 -11.5(5) . .
Co1 O8 C25 C30 168.8(2) . .
Co1 N1 C7 C2 -5.1(5) . .
Co1 N3 C19 C14 3.1(5) . .
Co1 N5 C31 C26 2.8(6) . .
Co2 O2 C1 C2 -167.8(2) . .
Co2 O2 C1 C6 13.0(5) . .
Co2 O5 C13 C14 -158.6(2) . .
Co2 O5 C13 C18 22.4(5) . .
Co2 O8 C25 C26 -159.8(2) . .
Co2 O8 C25 C30 20.5(4) . .
Co2 N2 C8 C6 -2.5(6) . .
Co2 N4 C20 C18 3.5(6) . .
Co2 N6 C32 C30 1.4(5) . .
O1 N1 C7 C2 174.5(3) . .
O2 C1 C2 C3 -179.0(3) . .
O2 C1 C2 C7 5.3(5) . .
O2 C1 C6 C5 179.4(3) . .
O2 C1 C6 C8 -0.1(5) . .
O3 N2 C8 C6 177.4(3) . .
O4 N3 C19 C14 179.0(3) . .
O5 C13 C14 C15 -178.2(3) . .
O5 C13 C14 C19 0.8(5) . .
O5 C13 C18 C17 177.5(3) . .
O5 C13 C18 C20 -5.4(5) . .
O6 N4 C20 C18 -177.9(3) . .
O7 N5 C31 C26 178.8(3) . .
O8 C25 C26 C27 -179.8(3) . .
O8 C25 C26 C31 2.7(5) . .
O8 C25 C30 C29 179.9(3) . .
O8 C25 C30 C32 -3.0(5) . .
O9 N6 C32 C30 -178.9(3) . .
N1 O1 B1 O4 -54.0(4) . .
N1 O1 B1 O7 73.4(4) . .
N1 O1 B1 C37 -170.5(3) . .
N2 O3 B2 O6 72.8(4) . .
N2 O3 B2 O9 -54.1(4) . .
N2 O3 B2 C44 -168.7(3) . .
N3 O4 B1 O1 73.3(4) . .
N3 O4 B1 O7 -54.7(4) . .
N3 O4 B1 C37 -170.8(3) . .
N4 O6 B2 O3 -55.7(4) . .
N4 O6 B2 O9 71.9(4) . .
N4 O6 B2 C44 -172.4(3) . .
N5 O7 B1 O1 -54.7(4) . .
N5 O7 B1 O4 72.6(4) . .
N5 O7 B1 C37 -170.7(3) . .
N6 O9 B2 O3 70.3(4) . .
N6 O9 B2 O6 -56.8(4) . .
N6 O9 B2 C44 -174.7(3) . .
C1 C2 C3 C4 -0.9(5) . .
C1 C2 C7 N1 2.4(5) . .
C1 C6 C8 N2 -5.1(6) . .
C2 C1 C6 C5 0.2(5) . .
C2 C1 C6 C8 -179.3(3) . .
C2 C3 C4 C5 1.0(6) . .
C2 C3 C4 C9 -177.9(4) . .
C3 C2 C7 N1 -173.5(3) . .
C3 C4 C5 C6 -0.6(6) . .
C3 C4 C9 C10 -8.5(6) . .
C3 C4 C9 C11 111.0(5) . .
C3 C4 C9 C12 -128.2(5) . .
C4 C5 C6 C1 0.0(6) . .
C4 C5 C6 C8 179.5(4) . .
C5 C4 C9 C10 172.7(4) . .
C5 C4 C9 C11 -67.8(5) . .
C5 C4 C9 C12 53.0(6) . .
C5 C6 C8 N2 175.4(4) . .
C6 C1 C2 C3 0.2(5) . .
C6 C1 C2 C7 -175.4(3) . .
C7 C2 C3 C4 175.1(3) . .
C9 C4 C5 C6 178.3(4) . .
C13 C14 C15 C16 0.2(5) . .
C13 C14 C19 N3 2.5(6) . .
C13 C18 C20 N4 -7.4(6) . .
C14 C13 C18 C17 -1.6(5) . .
C14 C13 C18 C20 175.6(3) . .
C14 C15 C16 C17 -0.4(5) . .
C14 C15 C16 C21 -179.8(4) . .
C15 C14 C19 N3 -178.5(3) . .
C15 C16 C17 C18 -0.4(5) . .
C15 C16 C21 C22 -4.8(6) . .
C15 C16 C21 C23 114.8(5) . .
C15 C16 C21 C24 -124.1(5) . .
C16 C17 C18 C13 1.5(5) . .
C16 C17 C18 C20 -175.9(3) . .
C17 C16 C21 C22 175.9(4) . .
C17 C16 C21 C23 -64.5(5) . .
C17 C16 C21 C24 56.6(5) . .
C17 C18 C20 N4 169.9(4) . .
C18 C13 C14 C15 0.8(5) . .
C18 C13 C14 C19 179.8(3) . .
C19 C14 C15 C16 -178.9(3) . .
C21 C16 C17 C18 178.9(4) . .
C25 C26 C27 C28 -0.5(5) . .
C25 C26 C31 N5 1.5(6) . .
C25 C30 C32 N6 -7.8(6) . .
C26 C25 C30 C29 0.1(5) . .
C26 C25 C30 C32 177.2(3) . .
C26 C27 C28 C29 0.8(5) . .
C26 C27 C28 C33 -174.0(3) . .
C27 C26 C31 N5 -176.2(4) . .
C27 C28 C29 C30 -0.7(5) . .
C27 C28 C33 C34 -41.4(6) . .
C27 C28 C33 C35 74.1(6) . .
C27 C28 C33 C36 -164.6(5) . .
C28 C29 C30 C25 0.2(5) . .
C28 C29 C30 C32 -177.0(3) . .
C29 C28 C33 C34 144.1(5) . .
C29 C28 C33 C35 -100.5(5) . .
C29 C28 C33 C36 20.9(6) . .
C29 C30 C32 N6 169.4(3) . .
C30 C25 C26 C27 0.0(5) . .
C30 C25 C26 C31 -177.6(3) . .
C31 C26 C27 C28 177.2(3) . .
C33 C28 C29 C30 174.1(3) . .
C37 C38 C39 C40 -0.5(7) . .
C38 C37 C42 C41 0.9(7) . .
C38 C37 B1 O1 42.2(5) . .
C38 C37 B1 O4 -77.4(4) . .
C38 C37 B1 O7 162.8(4) . .
C38 C39 C40 C41 0.1(7) . .
C38 C39 C40 C43 178.4(4) . .
C39 C40 C41 C42 0.8(7) . .
C40 C41 C42 C37 -1.3(8) . .
C42 C37 C38 C39 -0.1(7) . .
C42 C37 B1 O1 -136.5(4) . .
C42 C37 B1 O4 103.9(4) . .
C42 C37 B1 O7 -15.9(5) . .
C43 C40 C41 C42 -177.6(4) . .
C44 C45 C46 C47 -0.5(6) . .
C45 C44 C49 C48 -0.5(6) . .
C45 C44 B2 O3 33.9(4) . .
C45 C44 B2 O6 154.4(3) . .
C45 C44 B2 O9 -85.9(4) . .
C45 C46 C47 C48 0.6(6) . .
C45 C46 C47 C50 -178.3(4) . .
C46 C47 C48 C49 -0.6(6) . .
C47 C48 C49 C44 0.5(6) . .
C49 C44 C45 C46 0.5(6) . .
C49 C44 B2 O3 -149.1(3) . .
C49 C44 B2 O6 -28.7(5) . .
C49 C44 B2 O9 91.1(4) . .
C50 C47 C48 C49 178.3(4) . .
B1 O1 N1 Co1 -17.0(4) . .
B1 O1 N1 C7 163.3(3) . .
B1 O4 N3 Co1 -14.4(4) . .
B1 O4 N3 C19 169.1(3) . .
B1 O7 N5 Co1 -13.8(4) . .
B1 O7 N5 C31 169.6(3) . .
B1 C37 C38 C39 -178.8(4) . .
B1 C37 C42 C41 179.7(4) . .
B2 O3 N2 Co2 -14.2(4) . .
B2 O3 N2 C8 165.9(3) . .
B2 O6 N4 Co2 -11.7(4) . .
B2 O6 N4 C20 169.5(3) . .
B2 O9 N6 Co2 -13.0(3) . .
B2 O9 N6 C32 167.2(3) . .
B2 C44 C45 C46 177.6(3) . .
B2 C44 C49 C48 -177.5(4) . .
O3SB O2SB N1SB C2S -176.6(18) 3_668 .
O3SB O2SB N1SB O3SB 10(3) 3_668 .
O3SB O2SB N1SB N1SB 5.6(18) 3_668 3_668
O2SB O3SB N1SB C2S 174(3) 3_668 .
O2SB O3SB N1SB O3SB -9(3) 3_668 3_668
O2SB O3SB N1SB O2SB -14(4) 3_668 .
O2SB O3SB N1SB N1SB -9(3) 3_668 3_668
N1SB C2S N1SA O2SA 123.7(13) . .
N1SB C2S N1SA O3SA -57.0(18) . .
N1SB O3SB N1SB C2S -177.5(10) 3_668 .
N1SB O3SB N1SB O3SB -0.002(2) 3_668 3_668
N1SB O3SB N1SB O2SB -5.1(15) 3_668 .
N1SA C2S N1SB O3SB 127.0(14) . .
N1SA C2S N1SB O3SB -49.1(19) . 3_668
N1SA C2S N1SB O2SB -46.6(16) . .
